data_4025660
loop_
_publ_author_name
'Nitin T. Patil'
'Anil Kumar Mutyala'
'Pediredla G. V. V. Lakshmi'
'Balakrishna Gajula'
'Balasubramanian Sridhar'
'Gurava Reddy Pottireddygari'
'Tadikamalla Prabhakar Rao'

_publ_section_title
;
 Au(I)-Catalyzed Cascade Reaction Involving Formal Double Hydroamination
 of Alkynes Bearing Tethered Carboxylic Groups: An Easy Access to Fused
 Dihydrobenzimidazoles and Tetrahydroquinazolines
;
_journal_name_full 'Journal of Organic Chemistry'
_journal_page_first 5963
_journal_page_last 5975
_journal_paper_doi 10.1021/jo1013228
_journal_volume 75
_journal_year 2010
_chemical_formula_moiety 'C12 H13 F N2 O'
_chemical_formula_sum 'C12 H13 F N2 O'
_chemical_formula_weight 220.24
_chemical_name_systematic
; 
 ? 
;
_space_group_IT_number 14
_symmetry_cell_setting monoclinic
_symmetry_space_group_name_Hall '-P 2yn'
_symmetry_space_group_name_H-M 'P 1 21/n 1'
_atom_sites_solution_hydrogens geom
_atom_sites_solution_primary direct
_atom_sites_solution_secondary difmap
_audit_creation_method SHELXL-97
_cell_angle_alpha 90.00
_cell_angle_beta 100.007(1)
_cell_angle_gamma 90.00
_cell_formula_units_Z 4
_cell_length_a 6.5422(4)
_cell_length_b 17.2499(10)
_cell_length_c 9.8157(6)
_cell_measurement_reflns_used 7348
_cell_measurement_temperature 294(2)
_cell_measurement_theta_max 28.00
_cell_measurement_theta_min 2.36
_cell_volume 1090.87(11)
_computing_cell_refinement 'SAINT (Bruker, 2001)'
_computing_data_collection 'SMART (Bruker, 2001)'
_computing_data_reduction SAINT
_computing_molecular_graphics 'SHELXTL/PC (Sheldrick, 1990)'
_computing_publication_material SHELXL97
_computing_structure_refinement 'SHELXL-97 (Sheldrick, 2008)'
_computing_structure_solution 'SHELXS-97 (Sheldrick, 2008)'
_diffrn_ambient_temperature 294(2)
_diffrn_measured_fraction_theta_full 0.999
_diffrn_measured_fraction_theta_max 0.999
_diffrn_measurement_device 'Bruker SMART APEX CCD area-detector'
_diffrn_measurement_device_type 'CCD Area Detector'
_diffrn_measurement_method '\w scan'
_diffrn_radiation_monochromator graphite
_diffrn_radiation_source 'fine-focus sealed tube'
_diffrn_radiation_type MoK\a
_diffrn_radiation_wavelength 0.71073
_diffrn_reflns_av_R_equivalents 0.0195
_diffrn_reflns_av_sigmaI/netI 0.0140
_diffrn_reflns_limit_h_max 7
_diffrn_reflns_limit_h_min -7
_diffrn_reflns_limit_k_max 20
_diffrn_reflns_limit_k_min -20
_diffrn_reflns_limit_l_max 11
_diffrn_reflns_limit_l_min -11
_diffrn_reflns_number 10284
_diffrn_reflns_theta_full 25.00
_diffrn_reflns_theta_max 25.00
_diffrn_reflns_theta_min 2.36
_diffrn_standards_number 0
_exptl_absorpt_coefficient_mu 0.099
_exptl_absorpt_correction_type none
_exptl_crystal_colour colorless
_exptl_crystal_density_diffrn 1.341
_exptl_crystal_density_method 'not measured'
_exptl_crystal_description block
_exptl_crystal_F_000 464
_exptl_crystal_size_max 0.21
_exptl_crystal_size_mid 0.17
_exptl_crystal_size_min 0.14
_refine_diff_density_max 0.168
_refine_diff_density_min -0.175
_refine_diff_density_rms 0.039
_refine_ls_extinction_coef 0.048(4)
_refine_ls_extinction_expression Fc^*^=kFc[1+0.001xFc^2^\l^3^/sin(2\q)]^-1/4^
_refine_ls_extinction_method SHELXL
_refine_ls_goodness_of_fit_ref 1.046
_refine_ls_hydrogen_treatment mixed
_refine_ls_matrix_type full
_refine_ls_number_parameters 151
_refine_ls_number_reflns 1920
_refine_ls_number_restraints 0
_refine_ls_restrained_S_all 1.046
_refine_ls_R_factor_all 0.0414
_refine_ls_R_factor_gt 0.0393
_refine_ls_shift/su_max 0.000
_refine_ls_shift/su_mean 0.000
_refine_ls_structure_factor_coef Fsqd
_refine_ls_weighting_details 'calc w=1/[\s^2^(Fo^2^)+(0.0592P)^2^+0.2133P] where P=(Fo^2^+2Fc^2^)/3'
_refine_ls_weighting_scheme calc
_refine_ls_wR_factor_gt 0.1044
_refine_ls_wR_factor_ref 0.1072
_reflns_number_gt 1773
_reflns_number_total 1920
_reflns_threshold_expression I>2\s(I)
_cod_data_source_file jo1013228_si_001_3.cif
_cod_data_source_block ah87m
_cod_original_sg_symbol_H-M 'P 21/n'
_cod_database_code 4025660

loop_
_symmetry_equiv_pos_as_xyz
'x, y, z'
'-x+1/2, y+1/2, -z+1/2'
'-x, -y, -z'
'x-1/2, -y-1/2, z-1/2'

loop_
_atom_site_label
_atom_site_type_symbol
_atom_site_fract_x
_atom_site_fract_y
_atom_site_fract_z
_atom_site_U_iso_or_equiv
_atom_site_adp_type
_atom_site_occupancy
_atom_site_symmetry_multiplicity
_atom_site_calc_flag
_atom_site_refinement_flags
_atom_site_disorder_assembly
_atom_site_disorder_group
C1 C 0.44296(19) 0.30286(7) 0.34686(12) 0.0429(3) Uani 1 1 d . . .
C2 C 0.3245(2) 0.36310(9) 0.38737(14) 0.0566(4) Uani 1 1 d . . .
H2 H 0.2106 0.3519 0.4289 0.068 Uiso 1 1 calc R . .
C3 C 0.3752(3) 0.43909(9) 0.36625(17) 0.0688(5) Uani 1 1 d . . .
H3 H 0.2947 0.4786 0.3938 0.083 Uiso 1 1 calc R . .
C4 C 0.5431(3) 0.45768(9) 0.30498(17) 0.0705(5) Uani 1 1 d . . .
H4 H 0.5779 0.5090 0.2908 0.085 Uiso 1 1 calc R . .
C5 C 0.6563(2) 0.39773(8) 0.26603(15) 0.0568(4) Uani 1 1 d . . .
C6 C 0.61368(19) 0.32064(7) 0.28394(12) 0.0437(3) Uani 1 1 d . . .
C7 C 0.7461(2) 0.25812(8) 0.23777(14) 0.0491(3) Uani 1 1 d . . .
H7A H 0.7209 0.2552 0.1376 0.059 Uiso 1 1 calc R . .
H7B H 0.8916 0.2702 0.2686 0.059 Uiso 1 1 calc R . .
C8 C 0.82649(18) 0.14915(7) 0.39933(13) 0.0431(3) Uani 1 1 d . . .
C9 C 0.7044(2) 0.09136(8) 0.46700(14) 0.0508(4) Uani 1 1 d . . .
H9A H 0.6931 0.1078 0.5599 0.061 Uiso 1 1 calc R . .
H9B H 0.7696 0.0407 0.4716 0.061 Uiso 1 1 calc R . .
C10 C 0.4929(2) 0.08932(8) 0.37515(15) 0.0492(4) Uani 1 1 d . . .
H10A H 0.3836 0.0859 0.4302 0.059 Uiso 1 1 calc R . .
H10B H 0.4817 0.0454 0.3126 0.059 Uiso 1 1 calc R . .
C11 C 0.47902(18) 0.16576(7) 0.29488(13) 0.0419(3) Uani 1 1 d . . .
C12 C 0.3572(2) 0.16022(10) 0.14870(16) 0.0625(4) Uani 1 1 d . . .
H12A H 0.2178 0.1439 0.1519 0.094 Uiso 1 1 calc R . .
H12B H 0.4223 0.1232 0.0970 0.094 Uiso 1 1 calc R . .
H12C H 0.3545 0.2100 0.1048 0.094 Uiso 1 1 calc R . .
F1 F 0.82356(16) 0.41391(6) 0.20581(11) 0.0823(4) Uani 1 1 d . . .
N1 N 0.69730(15) 0.18407(6) 0.29518(10) 0.0414(3) Uani 1 1 d . . .
N2 N 0.39959(17) 0.22644(6) 0.37447(12) 0.0469(3) Uani 1 1 d . . .
O1 O 1.01114(14) 0.16347(7) 0.43289(11) 0.0619(3) Uani 1 1 d . . .
H2N H 0.278(3) 0.2167(9) 0.3892(16) 0.064(5) Uiso 1 1 d . . .

loop_
_atom_site_aniso_label
_atom_site_aniso_U_11
_atom_site_aniso_U_22
_atom_site_aniso_U_33
_atom_site_aniso_U_23
_atom_site_aniso_U_13
_atom_site_aniso_U_12
C1 0.0437(7) 0.0418(7) 0.0413(6) 0.0003(5) 0.0020(5) -0.0007(5)
C2 0.0598(9) 0.0543(8) 0.0546(8) -0.0027(6) 0.0071(7) 0.0101(7)
C3 0.0904(12) 0.0475(8) 0.0630(9) -0.0090(7) -0.0023(8) 0.0171(8)
C4 0.0974(13) 0.0389(8) 0.0692(10) 0.0018(7) -0.0028(9) -0.0065(8)
C5 0.0656(9) 0.0471(8) 0.0539(8) 0.0082(6) -0.0002(7) -0.0137(7)
C6 0.0456(7) 0.0422(7) 0.0410(7) 0.0042(5) 0.0015(5) -0.0076(5)
C7 0.0475(7) 0.0490(8) 0.0537(7) 0.0089(6) 0.0166(6) -0.0077(6)
C8 0.0389(7) 0.0455(7) 0.0466(7) -0.0016(5) 0.0118(5) -0.0015(5)
C9 0.0492(8) 0.0480(8) 0.0557(8) 0.0096(6) 0.0103(6) -0.0035(6)
C10 0.0454(7) 0.0390(7) 0.0643(8) 0.0030(6) 0.0120(6) -0.0076(5)
C11 0.0364(6) 0.0399(7) 0.0497(7) 0.0001(5) 0.0083(5) -0.0058(5)
C12 0.0609(9) 0.0628(9) 0.0587(9) -0.0010(7) -0.0042(7) -0.0111(7)
F1 0.0844(7) 0.0644(6) 0.0994(7) 0.0223(5) 0.0198(6) -0.0272(5)
N1 0.0374(6) 0.0416(6) 0.0469(6) 0.0030(4) 0.0126(4) -0.0039(4)
N2 0.0386(6) 0.0435(6) 0.0622(7) 0.0025(5) 0.0188(5) -0.0039(5)
O1 0.0377(5) 0.0753(7) 0.0719(7) 0.0116(5) 0.0074(4) -0.0071(5)

loop_
_atom_type_symbol
_atom_type_description
_atom_type_scat_dispersion_real
_atom_type_scat_dispersion_imag
_atom_type_scat_source
C C 0.0033 0.0016 'International Tables Vol C Tables 4.2.6.8 and 6.1.1.4'
H H 0.0000 0.0000 'International Tables Vol C Tables 4.2.6.8 and 6.1.1.4'
N N 0.0061 0.0033 'International Tables Vol C Tables 4.2.6.8 and 6.1.1.4'
O O 0.0106 0.0060 'International Tables Vol C Tables 4.2.6.8 and 6.1.1.4'
F F 0.0171 0.0103 'International Tables Vol C Tables 4.2.6.8 and 6.1.1.4'

loop_
_geom_angle_atom_site_label_1
_geom_angle_atom_site_label_2
_geom_angle_atom_site_label_3
_geom_angle
_geom_angle_site_symmetry_1
_geom_angle_site_symmetry_3
_geom_angle_publ_flag
N2 C1 C2 120.69(12) . . ?
N2 C1 C6 120.05(12) . . ?
C2 C1 C6 119.19(13) . . ?
C3 C2 C1 120.41(15) . . ?
C3 C2 H2 119.8 . . ?
C1 C2 H2 119.8 . . ?
C2 C3 C4 121.21(15) . . ?
C2 C3 H3 119.4 . . ?
C4 C3 H3 119.4 . . ?
C5 C4 C3 117.28(14) . . ?
C5 C4 H4 121.4 . . ?
C3 C4 H4 121.4 . . ?
F1 C5 C4 118.88(14) . . ?
F1 C5 C6 116.75(14) . . ?
C4 C5 C6 124.37(15) . . ?
C5 C6 C1 117.55(13) . . ?
C5 C6 C7 120.99(12) . . ?
C1 C6 C7 121.46(11) . . ?
N1 C7 C6 109.67(10) . . ?
N1 C7 H7A 109.7 . . ?
C6 C7 H7A 109.7 . . ?
N1 C7 H7B 109.7 . . ?
C6 C7 H7B 109.7 . . ?
H7A C7 H7B 108.2 . . ?
O1 C8 N1 125.02(12) . . ?
O1 C8 C9 126.31(12) . . ?
N1 C8 C9 108.66(10) . . ?
C8 C9 C10 104.66(10) . . ?
C8 C9 H9A 110.8 . . ?
C10 C9 H9A 110.8 . . ?
C8 C9 H9B 110.8 . . ?
C10 C9 H9B 110.8 . . ?
H9A C9 H9B 108.9 . . ?
C9 C10 C11 104.63(10) . . ?
C9 C10 H10A 110.8 . . ?
C11 C10 H10A 110.8 . . ?
C9 C10 H10B 110.8 . . ?
C11 C10 H10B 110.8 . . ?
H10A C10 H10B 108.9 . . ?
N2 C11 N1 106.46(10) . . ?
N2 C11 C12 112.02(11) . . ?
N1 C11 C12 111.57(11) . . ?
N2 C11 C10 109.75(10) . . ?
N1 C11 C10 102.40(10) . . ?
C12 C11 C10 113.99(11) . . ?
C11 C12 H12A 109.5 . . ?
C11 C12 H12B 109.5 . . ?
H12A C12 H12B 109.5 . . ?
C11 C12 H12C 109.5 . . ?
H12A C12 H12C 109.5 . . ?
H12B C12 H12C 109.5 . . ?
C8 N1 C7 122.33(10) . . ?
C8 N1 C11 112.82(10) . . ?
C7 N1 C11 117.99(10) . . ?
C1 N2 C11 118.37(10) . . ?
C1 N2 H2N 116.8(11) . . ?
C11 N2 H2N 112.4(11) . . ?

loop_
_geom_bond_atom_site_label_1
_geom_bond_atom_site_label_2
_geom_bond_distance
_geom_bond_site_symmetry_2
_geom_bond_publ_flag
C1 N2 1.3851(16) . ?
C1 C2 1.3948(19) . ?
C1 C6 1.4010(18) . ?
C2 C3 1.377(2) . ?
C2 H2 0.9300 . ?
C3 C4 1.379(3) . ?
C3 H3 0.9300 . ?
C4 C5 1.365(2) . ?
C4 H4 0.9300 . ?
C5 F1 1.3597(18) . ?
C5 C6 1.3764(19) . ?
C6 C7 1.5019(19) . ?
C7 N1 1.4539(16) . ?
C7 H7A 0.9700 . ?
C7 H7B 0.9700 . ?
C8 O1 1.2209(15) . ?
C8 N1 1.3499(16) . ?
C8 C9 1.5023(17) . ?
C9 C10 1.5153(19) . ?
C9 H9A 0.9700 . ?
C9 H9B 0.9700 . ?
C10 C11 1.5306(18) . ?
C10 H10A 0.9700 . ?
C10 H10B 0.9700 . ?
C11 N2 1.4551(16) . ?
C11 N1 1.4620(15) . ?
C11 C12 1.5185(19) . ?
C12 H12A 0.9600 . ?
C12 H12B 0.9600 . ?
C12 H12C 0.9600 . ?
N2 H2N 0.851(18) . ?

loop_
_geom_hbond_atom_site_label_D
_geom_hbond_atom_site_label_H
_geom_hbond_atom_site_label_A
_geom_hbond_distance_DH
_geom_hbond_distance_HA
_geom_hbond_distance_DA
_geom_hbond_angle_DHA
_geom_hbond_site_symmetry_A
N2 H2N O1 0.851(18) 2.081(18) 2.9109(14) 164.9(15) 1_455

loop_
_geom_torsion_atom_site_label_1
_geom_torsion_atom_site_label_2
_geom_torsion_atom_site_label_3
_geom_torsion_atom_site_label_4
_geom_torsion
_geom_torsion_site_symmetry_1
_geom_torsion_site_symmetry_2
_geom_torsion_site_symmetry_3
_geom_torsion_site_symmetry_4
_geom_torsion_publ_flag
N2 C1 C2 C3 176.51(13) . . . . ?
C6 C1 C2 C3 -0.2(2) . . . . ?
C1 C2 C3 C4 0.0(2) . . . . ?
C2 C3 C4 C5 0.1(2) . . . . ?
C3 C4 C5 F1 -179.73(13) . . . . ?
C3 C4 C5 C6 0.0(2) . . . . ?
F1 C5 C6 C1 179.49(11) . . . . ?
C4 C5 C6 C1 -0.2(2) . . . . ?
F1 C5 C6 C7 -0.4(2) . . . . ?
C4 C5 C6 C7 179.88(13) . . . . ?
N2 C1 C6 C5 -176.41(12) . . . . ?
C2 C1 C6 C5 0.36(18) . . . . ?
N2 C1 C6 C7 3.46(18) . . . . ?
C2 C1 C6 C7 -179.77(12) . . . . ?
C5 C6 C7 N1 167.51(11) . . . . ?
C1 C6 C7 N1 -12.37(16) . . . . ?
O1 C8 C9 C10 -173.12(13) . . . . ?
N1 C8 C9 C10 7.74(14) . . . . ?
C8 C9 C10 C11 -20.87(14) . . . . ?
C9 C10 C11 N2 -87.04(12) . . . . ?
C9 C10 C11 N1 25.73(13) . . . . ?
C9 C10 C11 C12 146.39(12) . . . . ?
O1 C8 N1 C7 -19.1(2) . . . . ?
C9 C8 N1 C7 160.09(11) . . . . ?
O1 C8 N1 C11 -169.42(13) . . . . ?
C9 C8 N1 C11 9.74(14) . . . . ?
C6 C7 N1 C8 -106.80(13) . . . . ?
C6 C7 N1 C11 42.11(15) . . . . ?
N2 C11 N1 C8 92.56(12) . . . . ?
C12 C11 N1 C8 -144.95(12) . . . . ?
C10 C11 N1 C8 -22.64(14) . . . . ?
N2 C11 N1 C7 -59.18(13) . . . . ?
C12 C11 N1 C7 63.30(15) . . . . ?
C10 C11 N1 C7 -174.38(10) . . . . ?
C2 C1 N2 C11 160.77(12) . . . . ?
C6 C1 N2 C11 -22.51(17) . . . . ?
N1 C11 N2 C1 47.23(14) . . . . ?
C12 C11 N2 C1 -74.98(14) . . . . ?
C10 C11 N2 C1 157.35(11) . . . . ?
